data_4078342
loop_
_publ_author_name
'Caselli, Alessandro'
'Giannini, Luca'
'Solari, Euro'
'Floriani, Carlo'
'Re, Nazzareno'
'Chiesi-Villa, Angiola'
'Rizzoli, Corrado'

_publ_section_title
;
 Zirconium&#x2212;Butadiene Bonded over a Planar Set of Oxygens Derived
 from Calix[4]arene and Its Behavior as a Source of Zirconium(II)
;
_journal_issue 25
_journal_name_full Organometallics
_journal_page_first 5457
_journal_paper_doi 10.1021/om970624m
_journal_volume 16
_journal_year 1997
_chemical_formula_sum 'C71 H79 O4 Zr'
_chemical_formula_weight 1087.62
_space_group_IT_number 2
_symmetry_cell_setting triclinic
_symmetry_space_group_name_Hall '-P 1'
_symmetry_space_group_name_H-M 'P -1'
_atom_sites_solution_hydrogens difmap
_atom_sites_solution_primary direct
_atom_sites_solution_secondary difmap
_cell_angle_alpha 109.64(1)
_cell_angle_beta 103.51(1)
_cell_angle_gamma 86.55(1)
_cell_formula_units_Z 2.00
_cell_length_a 14.684(2)
_cell_length_b 17.992(2)
_cell_length_c 13.033(2)
_cell_measurement_reflns_used 293
_cell_measurement_temperature 25
_cell_measurement_theta_max 43.6
_cell_measurement_theta_min 22.7
_cell_volume 3152.6(8)
_computing_cell_refinement 'TEXSAN Software'
_computing_data_collection 'TEXSAN Software'
_computing_data_reduction 'TEXSAN Software'
_computing_structure_refinement 'SHELXS-93 (Sheldrick, 1993)'
_computing_structure_solution 'SHELXS-76 (Sheldrick, 1976)'
_diffrn_ambient_temperature 293
_diffrn_measurement_device 'Rigaku AFC6S'
_diffrn_measurement_method omega/2theta
_diffrn_radiation_monochromator graphite
_diffrn_radiation_source 'fine-focus sealed tube'
_diffrn_radiation_type CuK\a
_diffrn_radiation_wavelength 1.54178
_diffrn_reflns_av_R_equivalents 0.0567
_diffrn_reflns_av_sigmaI/netI 0.1599
_diffrn_reflns_limit_h_max 16
_diffrn_reflns_limit_h_min -16
_diffrn_reflns_limit_k_max 21
_diffrn_reflns_limit_k_min -21
_diffrn_reflns_limit_l_max 15
_diffrn_reflns_limit_l_min -15
_diffrn_reflns_number 10225
_diffrn_reflns_theta_max 70.07
_diffrn_reflns_theta_min 2.61
_diffrn_standards_decay_% 1.2
_diffrn_standards_interval_count 150
_diffrn_standards_number 3
_exptl_absorpt_coefficient_mu 1.7705
_exptl_absorpt_correction_T_max 1.000
_exptl_absorpt_correction_T_min 0.696
_exptl_absorpt_correction_type 'North et al. 1968'
_exptl_crystal_colour red
_exptl_crystal_density_diffrn 1.1458
_exptl_crystal_description plate
_exptl_crystal_F_000 1154.0
_exptl_crystal_size_max 0.38
_exptl_crystal_size_mid 0.32
_exptl_crystal_size_min 0.14
_refine_diff_density_max .515
_refine_diff_density_min -.580
_refine_diff_density_rms .087
_refine_ls_extinction_method none
_refine_ls_goodness_of_fit_all 1.098
_refine_ls_goodness_of_fit_obs 1.228
_refine_ls_hydrogen_treatment 'not refined'
_refine_ls_matrix_type full
_refine_ls_number_parameters 671
_refine_ls_number_reflns 8163
_refine_ls_number_restraints 180
_refine_ls_restrained_S_all 1.236
_refine_ls_restrained_S_obs 1.299
_refine_ls_R_factor_all 0.2206
_refine_ls_R_factor_obs 0.0803
_refine_ls_shift/esd_max -0.001
_refine_ls_shift/esd_mean 0.000
_refine_ls_structure_factor_coef Fsqd
_refine_ls_weighting_details 'w=1/[\s^2^(Fo^2^)+(0.1228P)^2^+3.0398P] where P=(Fo^2^+2Fc^2^)/3'
_refine_ls_weighting_scheme calc
_refine_ls_wR_factor_all 0.2490
_refine_ls_wR_factor_obs 0.2123
_reflns_number_observed 4259
_reflns_number_total 8163
_reflns_observed_criterion >2sigma(I)
_cod_data_source_file om5457.cif
_cod_data_source_block COMPLEX_4
_cod_depositor_comments
;
The following automatic conversions were performed:

'_refine_ls_weighting_scheme' value 'calc
w=1/[\s^2^(Fo^2^)+(0.1228P)^2^+3.0398P] where P=(Fo^2^+2Fc^2^)/3' was
changed to 'calc'. New tag '_refine_ls_weighting_details' was
created. The value of the new tag was set to
'w=1/[\s^2^(Fo^2^)+(0.1228P)^2^+3.0398P] where P=(Fo^2^+2Fc^2^)/3'.

Automatic conversion script
Id: cif_fix_values 3143 2015-03-26 13:38:13Z robertas 
;
_cod_original_sg_symbol_H-M 'P -1                '
_cod_database_code 4078342

loop_
_symmetry_equiv_pos_as_xyz
'x, y, z'
'-x, -y, -z'

loop_
_atom_site_aniso_label
_atom_site_aniso_U_11
_atom_site_aniso_U_22
_atom_site_aniso_U_33
_atom_site_aniso_U_23
_atom_site_aniso_U_13
_atom_site_aniso_U_12
ZR1 0.0415(4) 0.0613(6) 0.0470(4) 0.0104(4) 0.0130(3) 0.0103(3)
O1 0.0482(37) 0.0648(42) 0.0493(34) 0.0178(30) 0.0046(29) 0.0080(31)
O2 0.0633(42) 0.0861(51) 0.0513(36) 0.0255(35) 0.0235(32) -0.0038(37)
O3 0.0583(39) 0.0746(45) 0.0416(33) 0.0196(32) 0.0114(29) 0.0111(33)
O4 0.0546(39) 0.0639(43) 0.0571(37) 0.0216(32) 0.0037(31) 0.0205(33)
C1 0.0554(60) 0.0562(64) 0.0344(45) 0.0084(43) 0.0093(43) 0.0115(50)
C2 0.0572(58) 0.0489(61) 0.0417(47) 0.0061(43) 0.0083(44) 0.0127(49)
C3 0.0643(63) 0.0691(68) 0.0404(48) 0.0231(47) 0.0093(46) 0.0050(51)
C4 0.0606(63) 0.0755(77) 0.0565(57) 0.0261(54) 0.0016(49) 0.0056(57)
C5 0.0542(58) 0.0461(60) 0.0635(59) 0.0147(47) -0.0002(47) 0.0022(48)
C6 0.0551(57) 0.0664(67) 0.0338(44) 0.0085(44) 0.0071(42) 0.0036(50)
C7 0.0655(59) 0.0447(55) 0.0371(45) 0.0168(40) -0.0044(42) -0.0164(45)
C8 0.0573(58) 0.0631(63) 0.0425(47) 0.0250(44) 0.0165(43) 0.0027(48)
C9 0.0786(69) 0.0452(57) 0.0542(54) 0.0260(46) 0.0118(49) 0.0082(50)
C10 0.0723(68) 0.0480(60) 0.0556(56) 0.0111(46) 0.0101(51) 0.0119(50)
C11 0.0849(75) 0.0654(69) 0.0394(49) 0.0240(48) 0.0131(51) 0.0063(57)
C12 0.0642(61) 0.0393(53) 0.0538(53) 0.0210(43) 0.0108(47) -0.0038(45)
C13 0.0532(56) 0.0582(61) 0.0442(49) 0.0245(45) 0.0090(43) -0.0060(46)
C14 0.0760(67) 0.0652(66) 0.0375(46) 0.0189(45) 0.0019(46) -0.0255(52)
C15 0.0331(47) 0.0745(74) 0.0503(53) 0.0216(50) 0.0019(40) -0.0015(45)
C16 0.0483(54) 0.0747(69) 0.0371(47) 0.0138(46) 0.0066(41) -0.0061(47)
C17 0.0537(60) 0.0850(82) 0.0421(51) 0.0143(53) 0.0051(45) 0.0019(54)
C18 0.0665(64) 0.0683(72) 0.0427(50) 0.0201(49) 0.0043(46) -0.0024(53)
C19 0.0404(51) 0.0682(70) 0.0489(53) 0.0181(50) -0.0057(42) -0.0055(46)
C20 0.0353(49) 0.0748(75) 0.0480(54) 0.0180(53) 0.0044(41) 0.0012(47)
C21 0.0795(73) 0.0805(81) 0.0413(50) 0.0272(52) -0.0114(49) 0.0028(60)
C22 0.0671(65) 0.0497(59) 0.0468(51) 0.0148(44) -0.0026(47) 0.0063(48)
C23 0.0627(65) 0.0551(64) 0.0650(61) 0.0288(51) 0.0011(52) -0.0098(51)
C24 0.0768(72) 0.0444(58) 0.0603(59) 0.0166(47) 0.0194(54) 0.0092(50)
C25 0.0612(61) 0.0504(59) 0.0547(55) 0.0187(47) 0.0045(47) 0.0028(47)
C26 0.0600(59) 0.0441(55) 0.0431(47) 0.0122(41) 0.0023(44) 0.0068(45)
C27 0.0663(62) 0.0367(52) 0.0448(48) 0.0133(40) 0.0014(45) 0.0044(44)
C28 0.0556(57) 0.0492(58) 0.0514(51) 0.0109(44) -0.0002(44) 0.0080(45)
C29 0.0732(75) 0.0686(79) 0.1003(87) 0.0278(68) -0.0293(65) -0.0117(62)
C33 0.0845(83) 0.0847(89) 0.0892(82) 0.0125(69) 0.0204(67) 0.0241(69)
C37 0.0728(69) 0.0771(77) 0.0556(57) 0.0204(54) 0.0207(52) -0.0033(57)
C41 0.090(9) 0.135(12) 0.079(8) 0.029(8) 0.014(7) 0.041(8)
C45 0.0999(91) 0.0964(95) 0.0664(69) 0.0196(65) 0.0369(65) -0.0224(73)
C46 0.1038(94) 0.0765(84) 0.0993(90) 0.0263(70) 0.0129(73) 0.0512(72)
C47 0.039(6) 0.158(13) 0.068(7) 0.031(8) 0.010(5) 0.015(7)
C50 0.0678(70) 0.0993(92) 0.0660(67) 0.0183(65) 0.0318(58) 0.0241(66)
C51 0.0711(74) 0.0863(88) 0.0511(61) 0.0030(60) 0.0298(56) -0.0032(66)
C52 0.109(10) 0.109(11) 0.059(7) 0.022(7) 0.012(7) 0.011(8)
C53 0.128(13) 0.129(14) 0.064(8) 0.011(8) -0.003(8) 0.023(11)
C54 0.088(10) 0.176(18) 0.065(9) 0.021(10) 0.015(8) 0.011(11)
C55 0.104(11) 0.150(15) 0.067(8) 0.013(9) 0.013(8) -0.035(10)
C56 0.079(8) 0.123(12) 0.068(7) 0.032(7) 0.020(6) -0.009(8)
C57 0.053(7) 0.128(13) 0.083(9) 0.028(9) 0.006(7) 0.015(8)
C58 0.217(22) 0.108(14) 0.132(15) 0.025(12) -0.059(15) 0.036(14)
C59 0.232(26) 0.145(18) 0.154(18) 0.000(15) -0.106(19) -0.004(17)
C60 0.101(13) 0.288(32) 0.121(15) 0.084(19) -0.052(12) 0.000(16)
C61 0.195(23) 0.466(49) 0.114(15) 0.158(23) -0.081(15) -0.185(28)
C62 0.134(15) 0.264(25) 0.116(13) 0.098(16) -0.029(11) -0.105(16)
C71 0.324(43) 0.082(15) 0.354(52) 0.018(23) 0.284(44) 0.012(21)
C72 0.204(29) 0.221(34) 0.317(55) -0.109(36) 0.208(37) -0.086(25)
C73 0.193(37) 0.532(99) 0.146(24) 0.103(37) 0.112(26) 0.116(47)
C74 0.303(55) 0.113(21) 0.360(62) 0.092(34) 0.261(55) 0.041(25)
C75 0.112(18) 0.158(34) 0.378(62) -0.084(40) 0.036(26) -0.014(20)
C76 0.292(48) 0.130(25) 0.227(32) 0.027(24) 0.042(30) 0.120(28)
C77 0.157(20) 0.111(15) 0.130(15) 0.043(12) 0.006(17) 0.019(14)
C78 0.129(17) 0.188(22) 0.141(16) 0.103(16) 0.097(15) 0.077(17)
C79 0.076(12) 0.218(27) 0.174(23) 0.118(23) 0.004(12) -0.013(12)

loop_
_atom_site_label
_atom_site_fract_x
_atom_site_fract_y
_atom_site_fract_z
_atom_site_U_iso_or_equiv
_atom_site_thermal_displace_type
_atom_site_type_symbol
_atom_site_calc_attached_atom
_atom_site_aniso_ratio
ZR1 -0.12280(6) 0.19696(6) 0.12176(7) 0.0518(3) aniso Zr . 2.05
O1 -0.2518(4) 0.1868(4) 0.0361(5) 0.0558(26) aniso O . 1.74
O2 -0.1341(4) 0.3200(4) 0.1012(5) 0.0642(27) aniso O . 2.34
O3 -0.1127(4) 0.2567(4) 0.2793(4) 0.0585(28) aniso O . 2.01
O4 -0.1694(4) 0.0930(4) 0.1701(5) 0.0606(28) aniso O . 2.51
C1 -0.3385(7) 0.1753(6) -0.0319(7) 0.0510(41) aniso C . 2.18
C2 -0.3918(7) 0.1088(5) -0.0487(7) 0.0526(39) aniso C . 2.10
C3 -0.4800(7) 0.0984(6) -0.1174(7) 0.0573(40) aniso C . 1.95
C4 -0.5173(7) 0.1533(7) -0.1701(8) 0.0653(47) aniso C . 1.73
C5 -0.4641(7) 0.2195(6) -0.1498(8) 0.0579(43) aniso C . 1.78
C6 -0.3748(6) 0.2328(6) -0.0826(7) 0.0545(37) aniso C . 2.23
C7 -0.3142(6) 0.3033(5) -0.0594(6) 0.0503(37) aniso C . 2.50
C8 -0.2957(6) 0.3583(5) 0.0608(7) 0.0515(42) aniso C . 1.93
C9 -0.3721(7) 0.4006(5) 0.0975(8) 0.0577(42) aniso C . 2.40
C10 -0.3615(7) 0.4510(5) 0.2090(8) 0.0614(45) aniso C . 1.96
C11 -0.2751(8) 0.4551(6) 0.2816(7) 0.0619(47) aniso C . 2.56
C12 -0.1984(7) 0.4138(5) 0.2488(7) 0.0513(39) aniso C . 2.00
C13 -0.2099(6) 0.3649(5) 0.1368(7) 0.0499(39) aniso C . 1.83
C14 -0.1066(7) 0.4212(6) 0.3359(7) 0.0598(39) aniso C . 2.78
C15 -0.1160(6) 0.3811(6) 0.4194(7) 0.0536(40) aniso C . 2.37
C16 -0.1304(6) 0.4258(6) 0.5244(7) 0.0548(40) aniso C . 2.15
C17 -0.1478(7) 0.3882(7) 0.5951(7) 0.0631(47) aniso C . 2.24
C18 -0.1499(7) 0.3065(6) 0.5606(7) 0.0600(43) aniso C . 1.80
C19 -0.1354(6) 0.2609(6) 0.4559(7) 0.0553(38) aniso C . 2.24
C20 -0.1198(6) 0.2991(6) 0.3842(7) 0.0542(42) aniso C . 2.24
C21 -0.1480(7) 0.1729(7) 0.4120(7) 0.0698(49) aniso C . 3.53
C22 -0.2419(7) 0.1499(5) 0.3285(7) 0.0578(40) aniso C . 2.12
C23 -0.3243(7) 0.1707(6) 0.3649(8) 0.0605(41) aniso C . 1.93
C24 -0.4114(7) 0.1575(5) 0.2945(8) 0.0604(46) aniso C . 1.85
C25 -0.4172(7) 0.1154(5) 0.1809(7) 0.0567(42) aniso C . 1.50
C26 -0.3382(6) 0.0928(5) 0.1385(7) 0.0515(35) aniso C . 1.79
C27 -0.2518(7) 0.1105(5) 0.2143(7) 0.0514(40) aniso C . 2.16
C28 -0.3491(6) 0.0524(5) 0.0132(7) 0.0561(34) aniso C . 1.88
C29 -0.6165(8) 0.1384(7) -0.2483(10) 0.0887(59) aniso C . 3.44
C30A -0.6234(15) 0.0609(13) -0.3409(17) 0.0912(55) iso C . 2.18
C31A -0.6490(16) 0.2057(14) -0.2958(20) 0.0676(47) iso C . 1.63
C32A -0.6868(16) 0.1286(14) -0.1699(18) 0.1059(69) iso C . 2.57
C30B -0.5957(27) 0.0965(24) -0.3800(32) 0.0853(57) iso C . 2.77
C31B -0.6636(20) 0.2180(18) -0.2511(25) 0.0979(60) iso C . 4.37
C32B -0.6620(31) 0.0740(28) -0.2619(37) 0.0911(64) iso C . 4.42
C33 -0.4455(9) 0.4978(8) 0.2479(10) 0.0782(54) aniso C . 2.81
C34A -0.4529(17) 0.4965(16) 0.3668(20) 0.0716(46) iso C . 2.91
C35A -0.4232(24) 0.5915(21) 0.2781(28) 0.0953(60) iso C . 2.18
C36A -0.5330(19) 0.4811(17) 0.1570(22) 0.1182(81) iso C . 3.11
C34B -0.4189(24) 0.5442(22) 0.3736(27) 0.1155(83) iso C . 2.97
C35B -0.4734(26) 0.5567(23) 0.1990(30) 0.1124(74) iso C . 2.77
C36B -0.5302(26) 0.4337(23) 0.2159(31) 0.0891(64) iso C . 2.04
C37 -0.1688(7) 0.4393(7) 0.7102(8) 0.0921(73) aniso C . 2.83
C38A -0.2595(16) 0.4853(13) 0.6833(17) 0.175(13) iso C . 4.51
C39A -0.0917(15) 0.4968(13) 0.7781(17) 0.216(15) iso C . 6.80
C40A -0.1883(18) 0.3860(15) 0.7770(20) 0.179(16) iso C . 7.24
C38B -0.1800(30) 0.5254(25) 0.7249(32) 0.254(22) iso C . 11.27
C39B -0.0786(25) 0.4392(23) 0.8083(29) 0.168(12) iso C . 4.61
C40B -0.2481(25) 0.4010(20) 0.7375(27) 0.232(31) iso C . 8.45
C41 -0.5003(9) 0.1864(9) 0.3383(10) 0.269(29) aniso C . 10.84
C42A -0.5939(21) 0.1763(19) 0.2357(24) 0.285(41) iso C . 8.23
C43A -0.4945(18) 0.2796(16) 0.3909(22) 0.225(33) iso C . 6.24
C44A -0.5062(16) 0.1472(14) 0.4261(19) 0.263(29) iso C . 5.76
C42B -0.5399(30) 0.2537(26) 0.2788(36) 0.233(25) iso C . 6.03
C43B -0.4778(28) 0.2452(25) 0.4660(33) 0.137(12) iso C . 1.94
C44B -0.5903(22) 0.1391(20) 0.2596(26) 0.131(13) iso C . 5.19
C45 -0.0768(8) 0.3593(7) 0.0591(9) 0.146(15) aniso C . 3.36
C46 -0.1323(9) 0.0153(7) 0.1680(10) 0.1038(94) aniso C . 0.00
C47 0.0461(7) 0.1866(9) 0.1487(9) 0.0394(58) aniso C . 0.00
C48A 0.0171(11) 0.1164(10) 0.1062(13) 0.0686(41) iso C . 0.00
C49A -0.0470(10) 0.0864(8) -0.0008(11) 0.0579(35) iso C . 0.00
C48B 0.0353(20) 0.2124(17) 0.0756(25) 0.0512(69) iso C . 0.00
C49B -0.0283(22) 0.1935(20) -0.0257(25) 0.0550(74) iso C . 0.00
C50 -0.0758(8) 0.1356(8) -0.0610(9) 0.0678(70) aniso C . 0.00
C51 -0.1523(8) 0.1126(7) -0.1653(8) 0.0711(74) aniso C . 0.00
C52 -0.1747(9) 0.1634(8) -0.2306(10) 0.109(10) aniso C . 0.00
C53 -0.2486(12) 0.1455(10) -0.3223(11) 0.128(13) aniso C . 0.00
C54 -0.2985(10) 0.0758(13) -0.3561(11) 0.088(10) aniso C . 0.00
C55 -0.2804(10) 0.0250(10) -0.2971(11) 0.104(11) aniso C . 0.00
C56 -0.2046(9) 0.0456(9) -0.2021(10) 0.0791(84) aniso C . 0.00
C57 0.1030(8) 0.2202(10) 0.2639(11) 0.0532(72) aniso C . 0.00
C58 0.1527(16) 0.2911(11) 0.2988(15) 0.217(22) aniso C . 0.00
C59 0.2055(17) 0.3203(13) 0.4107(19) 0.232(26) aniso C . 0.00
C60 0.2130(14) 0.2830(18) 0.4850(16) 0.101(13) aniso C . 0.00
C61 0.1634(18) 0.2236(20) 0.4526(17) 0.195(23) aniso C . 0.00
C62 0.1111(13) 0.1898(13) 0.3427(15) 0.134(15) aniso C . 0.00
C71 -0.2014(30) 0.5954(16) 0.1496(48) 0.324(43) aniso C . 0.00
C72 -0.2117(24) 0.6133(24) 0.0628(49) 0.204(29) aniso C . 0.00
C73 -0.1720(32) 0.6744(50) 0.0559(31) 0.193(37) aniso C . 0.00
C74 -0.1159(41) 0.7144(21) 0.1466(58) 0.303(55) aniso C . 0.00
C75 -0.0983(19) 0.6990(31) 0.2469(49) 0.112(18) aniso C . 0.00
C76 -0.1385(39) 0.6370(28) 0.2357(31) 0.292(48) aniso C . 0.00
C77 -0.0025(24) 0.0572(13) -0.4009(16) 0.157(20) aniso C . 0.00
C78 -0.0657(17) -0.0007(20) -0.4473(26) 0.129(17) aniso C . 0.00
C79 0.0657(15) 0.0534(17) 0.5473(28) 0.076(12) aniso C . 0.00
H3 -0.51760(0) 0.03740(0) -0.13450(0) 0.1200(0) iso H C3 1.00
H5 -0.48400(0) 0.26900(0) -0.17680(0) 0.1200(0) iso H C5 1.00
H71 -0.33730(0) 0.33380(0) -0.11880(0) 0.1200(0) iso H C7 1.00
H72 -0.23600(0) 0.28820(0) -0.06420(0) 0.1200(0) iso H C7 1.00
H9 -0.43150(0) 0.39710(0) 0.04600(0) 0.1200(0) iso H C9 1.00
H11 -0.27740(0) 0.50110(0) 0.36040(0) 0.1200(0) iso H C11 1.00
H141 -0.08340(0) 0.48520(0) 0.38110(0) 0.1200(0) iso H C14 1.00
H142 -0.04810(0) 0.39290(0) 0.29800(0) 0.1200(0) iso H C14 1.00
H16 -0.12820(0) 0.48200(0) 0.54720(0) 0.1200(0) iso H C16 1.00
H18 -0.16140(0) 0.28050(0) 0.60960(0) 0.1200(0) iso H C18 1.00
H211 -0.14110(0) 0.16000(0) 0.47960(0) 0.1200(0) iso H C21 1.00
H212 -0.11010(0) 0.14890(0) 0.35410(0) 0.1200(0) iso H C21 1.00
H23 -0.30880(0) 0.19620(0) 0.46240(0) 0.1200(0) iso H C23 1.00
H25 -0.47940(0) 0.10840(0) 0.12720(0) 0.1200(0) iso H C25 1.00
H281 -0.40870(0) 0.00570(0) -0.01080(0) 0.1200(0) iso H C28 1.00
H282 -0.26590(0) 0.04630(0) 0.00540(0) 0.1200(0) iso H C28 1.00
H451 -0.02600(0) 0.32720(0) 0.03530(0) 0.1200(0) iso H C45 1.00
H452 -0.05090(0) 0.40850(0) 0.11590(0) 0.1200(0) iso H C45 1.00
H453 -0.11390(0) 0.37270(0) -0.00490(0) 0.1200(0) iso H C45 1.00
H461 -0.07590(0) 0.00630(0) 0.13570(0) 0.1200(0) iso H C46 1.00
H462 -0.17710(0) -0.02590(0) 0.11870(0) 0.1200(0) iso H C46 1.00
H463 -0.11490(0) 0.01070(0) 0.23970(0) 0.1200(0) iso H C46 1.00
H52 -0.13590(0) 0.21080(0) -0.20800(0) 0.1200(0) iso H C52 1.00
H53 -0.26680(0) 0.18230(0) -0.36510(0) 0.1200(0) iso H C53 1.00
H54 -0.34970(0) 0.06370(0) -0.41970(0) 0.1200(0) iso H C54 1.00
H55 -0.31730(0) -0.02410(0) -0.32200(0) 0.1200(0) iso H C55 1.00
H56 -0.19050(0) 0.00870(0) -0.16010(0) 0.1200(0) iso H C56 1.00
H58 0.15050(0) 0.32170(0) 0.24300(0) 0.1200(0) iso H C58 1.00
H59 0.24160(0) 0.37340(0) 0.43130(0) 0.1200(0) iso H C59 1.00
H60 0.25310(0) 0.30960(0) 0.55540(0) 0.1200(0) iso H C60 1.00
H61 0.17100(0) 0.19900(0) 0.51130(0) 0.1200(0) iso H C61 1.00
H62 0.07620(0) 0.14220(0) 0.32630(0) 0.1200(0) iso H C62 1.00
H71 -0.23420(0) 0.54660(0) 0.14160(0) 0.1200(0) iso H C7 1.00
H72 -0.26230(0) 0.58600(0) -0.01500(0) 0.1200(0) iso H C7 1.00
H73 -0.18480(0) 0.69630(0) -0.00970(0) 0.1200(0) iso H C73 1.00
H74 -0.07910(0) 0.76710(0) 0.15210(0) 0.1200(0) iso H C74 1.00
H75 -0.05100(0) 0.72770(0) 0.30870(0) 0.1200(0) iso H C75 1.00
H76 -0.12860(0) 0.61740(0) 0.30340(0) 0.1200(0) iso H C76 1.00
H77 -0.01240(0) 0.09380(0) -0.32890(0) 0.1200(0) iso H C77 1.00
H78 -0.12100(0) -0.00920(0) -0.42350(0) 0.1200(0) iso H C78 1.00
H79 0.11010(0) 0.10170(0) 0.59190(0) 0.1200(0) iso H C79 1.00

loop_
_atom_type_symbol
_atom_type_description
_atom_type_scat_dispersion_real
_atom_type_scat_dispersion_imag
_atom_type_scat_source
Zr Zr -.1862 2.2449 'International Tables Vol C Tables 4.2.6.8 and 6.1.1.4'
O O .0492 .0322 'International Tables Vol C Tables 4.2.6.8 and 6.1.1.4'
C C .0181 .0091 'International Tables Vol C Tables 4.2.6.8 and 6.1.1.4'
H H .0000 .0000 'International Tables Vol C Tables 4.2.6.8 and 6.1.1.4'

loop_
_geom_angle_atom_site_label_1
_geom_angle_atom_site_label_2
_geom_angle_atom_site_label_3
_geom_angle
_geom_angle_publ_flag
C49B ZR1 C50 26.7(8) yes
C48B ZR1 C50 52.1(7) yes
C48B ZR1 C49B 31(1) yes
C49A ZR1 C50 31.6(4) yes
C49A ZR1 C49B 48.7(8) yes
C49A ZR1 C48B 56.9(8) yes
C48A ZR1 C50 58.1(5) yes
C48A ZR1 C49B 59.4(8) yes
C48A ZR1 C48B 45.4(8) yes
C48A ZR1 C49A 33.8(5) yes
C47 ZR1 C50 68.7(4) yes
C47 ZR1 C49B 54.8(8) yes
C47 ZR1 C48B 26.8(7) yes
C47 ZR1 C49A 57.6(4) yes
C47 ZR1 C48A 29.8(5) yes
O4 ZR1 C50 106.7(3) yes
O4 ZR1 C49B 129.7(8) yes
O4 ZR1 C48B 126.8(7) yes
O4 ZR1 C49A 81.1(4) yes
O4 ZR1 C48A 81.5(5) yes
O4 ZR1 C47 104.7(4) yes
O3 ZR1 C50 159.5(3) yes
O3 ZR1 C49B 135.0(8) yes
O3 ZR1 C48B 107.4(7) yes
O3 ZR1 C49A 140.4(4) yes
O3 ZR1 C48A 107.8(4) yes
O3 ZR1 C47 91.8(3) yes
O3 ZR1 O4 83.8(3) yes
O2 ZR1 C50 91.9(3) yes
O2 ZR1 C49B 72.9(8) yes
O2 ZR1 C48B 77.5(7) yes
O2 ZR1 C49A 121.2(4) yes
O2 ZR1 C48A 122.8(4) yes
O2 ZR1 C47 97.1(3) yes
O2 ZR1 O4 155.3(2) yes
O2 ZR1 O3 84.0(2) yes
O1 ZR1 C50 87.2(3) yes
O1 ZR1 C49B 102.7(7) yes
O1 ZR1 C48B 133.0(7) yes
O1 ZR1 C49A 102.0(4) yes
O1 ZR1 C48A 135.0(4) yes
O1 ZR1 C47 155.9(3) yes
O1 ZR1 O4 82.5(3) yes
O1 ZR1 O3 112.0(3) yes
O1 ZR1 O2 82.2(3) yes
ZR1 O1 C1 174.6(6) yes
ZR1 O2 C45 131.2(6) yes
ZR1 O2 C13 114.8(5) yes
C13 O2 C45 114.0(8) yes
ZR1 O3 C20 171.4(6) yes
ZR1 O4 C46 134.7(6) yes
ZR1 O4 C27 112.6(6) yes
C27 O4 C46 112.7(8) yes
O1 C1 C6 119.0(9) yes
O1 C1 C2 119.9(9) yes
C2 C1 C6 121.1(9) yes
C1 C2 C28 117.5(8) yes
C1 C2 C3 119.1(9) yes
C3 C2 C28 123.5(9) yes
C2 C3 C4 121(1) yes
C3 C4 C29 119(1) yes
C3 C4 C5 118(1) yes
C5 C4 C29 122(1) yes
C4 C5 C6 123(1) yes
C1 C6 C5 117(1) yes
C5 C6 C7 124.7(9) yes
C1 C6 C7 118.2(8) yes
C6 C7 C8 114.2(7) yes
C7 C8 C13 123.7(8) yes
C7 C8 C9 116.9(8) yes
C9 C8 C13 119.2(8) yes
C8 C9 C10 120.5(9) yes
C9 C10 C33 120.0(9) yes
C9 C10 C11 118.2(9) yes
C11 C10 C33 121.8(9) yes
C10 C11 C12 123.0(8) yes
C11 C12 C14 118.9(8) yes
C11 C12 C13 118.0(9) yes
C13 C12 C14 123.1(8) yes
C8 C13 C12 121.1(9) yes
O2 C13 C12 119.6(8) yes
O2 C13 C8 119.3(8) yes
C12 C14 C15 110.4(8) yes
C14 C15 C20 118.6(8) yes
C14 C15 C16 120.4(9) yes
C16 C15 C20 120.7(9) yes
C15 C16 C17 120(1) yes
C16 C17 C37 119(1) yes
C16 C17 C18 119.5(8) yes
C18 C17 C37 122(1) yes
C17 C18 C19 122(1) yes
C18 C19 C21 122.3(9) yes
C18 C19 C20 118.7(9) yes
C20 C19 C21 118.6(8) yes
C15 C20 C19 119.8(8) yes
O3 C20 C19 120.1(9) yes
O3 C20 C15 120.0(8) yes
C19 C21 C22 109.9(9) yes
C21 C22 C27 124.2(9) yes
C21 C22 C23 119.6(8) yes
C23 C22 C27 116.2(9) yes
C22 C23 C24 123.5(9) yes
C23 C24 C41 121.4(9) yes
C23 C24 C25 117.7(9) yes
C25 C24 C41 120.9(9) yes
C24 C25 C26 121.9(8) yes
C25 C26 C28 119.3(8) yes
C25 C26 C27 117.2(8) yes
C27 C26 C28 123.5(8) yes
C22 C27 C26 123.4(9) yes
O4 C27 C26 117.6(8) yes
O4 C27 C22 118.8(9) yes
C2 C28 C26 109.9(8) yes
C4 C29 C32B 118(2) yes
C4 C29 C31B 111(1) yes
C4 C29 C30B 104(2) yes
C4 C29 C32A 105(1) yes
C4 C29 C31A 113(1) yes
C4 C29 C30A 112(1) yes
C31B C29 C32B 125(3) yes
C30B C29 C32B 90(3) yes
C30B C29 C31B 104(2) yes
C32A C29 C32B 54(2) yes
C32A C29 C31B 90(2) yes
C32A C29 C30B 141(2) yes
C31A C29 C32B 129(2) yes
C31A C29 C31B 24(2) yes
C31A C29 C30B 80(2) yes
C31A C29 C32A 111(1) yes
C30A C29 C32B 52(2) yes
C30A C29 C31B 129(2) yes
C30A C29 C30B 39(2) yes
C30A C29 C32A 105(1) yes
C30A C29 C31A 111(1) yes
C29 C30A C32B 56(2) yes
C29 C30A C30B 82(3) yes
C30B C30A C32B 136(4) yes
C29 C31A C31B 80(4) yes
C29 C32A C32B 50(2) yes
C29 C30B C30A 59(2) yes
C29 C31B C31A 76(4) yes
C30A C32B C32A 148(5) yes
C29 C32B C32A 76(3) yes
C29 C32B C30A 72(3) yes
C10 C33 C36B 107(2) yes
C10 C33 C35B 113(2) yes
C10 C33 C34B 111(2) yes
C10 C33 C36A 113(1) yes
C10 C33 C35A 108(2) yes
C10 C33 C34A 112(1) yes
C35B C33 C36B 111(2) yes
C34B C33 C36B 112(2) yes
C34B C33 C35B 104(2) yes
C36A C33 C36B 50(2) yes
C36A C33 C35B 63(2) yes
C36A C33 C34B 137(2) yes
C35A C33 C36B 143(2) yes
C35A C33 C35B 43(2) yes
C35A C33 C34B 66(2) yes
C35A C33 C36A 104(2) yes
C34A C33 C36B 77(2) yes
C34A C33 C35B 129(2) yes
C34A C33 C34B 37(2) yes
C34A C33 C36A 118(2) yes
C34A C33 C35A 100(2) yes
C33 C34A C36B 52(1) yes
C33 C34A C34B 69(2) yes
C34B C34A C36B 119(3) yes
C33 C35A C35B 58(3) yes
C33 C35A C34B 54(2) yes
C34B C35A C35B 107(4) yes
C33 C36A C36B 70(2) yes
C33 C36A C35B 55(2) yes
C35B C36A C36B 123(3) yes
C34A C34B C35A 130(3) yes
C33 C34B C35A 60(2) yes
C33 C34B C34A 74(2) yes
C35A C35B C36A 137(4) yes
C33 C35B C36A 61(2) yes
C33 C35B C35A 79(3) yes
C34A C36B C36A 103(3) yes
C33 C36B C36A 60(2) yes
C33 C36B C34A 50(1) yes
C17 C37 C40B 111(2) yes
C17 C37 C39B 109(2) yes
C17 C37 C38B 114(2) yes
C17 C37 C40A 111(1) yes
C17 C37 C39A 111(1) yes
C17 C37 C38A 106(1) yes
C39B C37 C40B 104(2) yes
C38B C37 C40B 115(2) yes
C38B C37 C39B 103(2) yes
C40A C37 C40B 37(2) yes
C40A C37 C39B 69(2) yes
C40A C37 C38B 134(2) yes
C39A C37 C40B 134(2) yes
C39A C37 C39B 46(2) yes
C39A C37 C38B 59(2) yes
C39A C37 C40A 111(1) yes
C38A C37 C40B 73(2) yes
C38A C37 C39B 143(2) yes
C38A C37 C38B 51(2) yes
C38A C37 C40A 108(1) yes
C38A C37 C39A 109(1) yes
C37 C38A C40B 53(1) yes
C37 C38A C38B 62(2) yes
C38B C38A C40B 107(3) yes
C37 C39A C39B 73(2) yes
C37 C39A C38B 61(2) yes
C38B C39A C39B 129(3) yes
C37 C40A C40B 71(3) yes
C37 C40A C39B 56(2) yes
C39B C40A C40B 124(3) yes
C38A C38B C39A 125(4) yes
C37 C38B C39A 60(2) yes
C37 C38B C38A 67(2) yes
C39A C39B C40A 110(3) yes
C37 C39B C40A 54(1) yes
C37 C39B C39A 61(2) yes
C38A C40B C40A 123(3) yes
C37 C40B C40A 73(3) yes
C37 C40B C38A 53(1) yes
C24 C41 C44B 113(1) yes
C24 C41 C43B 113(2) yes
C24 C41 C42B 103(2) yes
C24 C41 C44A 108(1) yes
C24 C41 C43A 109(1) yes
C24 C41 C42A 112(1) yes
C43B C41 C44B 133(2) yes
C42B C41 C44B 84(2) yes
C42B C41 C43B 97(2) yes
C44A C41 C44B 90(2) yes
C44A C41 C43B 65(2) yes
C44A C41 C42B 148(2) yes
C43A C41 C44B 124(2) yes
C43A C41 C43B 48(2) yes
C43A C41 C42B 51(2) yes
C43A C41 C44A 112(2) yes
C42A C41 C44B 30(2) yes
C42A C41 C43B 131(2) yes
C42A C41 C42B 54(2) yes
C42A C41 C44A 116(2) yes
C42A C41 C43A 100(2) yes
C41 C42A C44B 69(3) yes
C41 C42A C42B 63(2) yes
C42B C42A C44B 132(4) yes
C41 C43A C43B 67(2) yes
C41 C43A C42B 67(2) yes
C42B C43A C43B 132(4) yes
C41 C44A C43B 59(2) yes
C42A C42B C43A 117(4) yes
C41 C42B C43A 62(2) yes
C41 C42B C42A 63(2) yes
C43A C43B C44A 119(3) yes
C41 C43B C44A 56(2) yes
C41 C43B C43A 65(2) yes
C41 C44B C42A 81(3) yes
ZR1 C47 C57 117.4(8) yes
ZR1 C47 C48B 84(2) yes
ZR1 C47 C48A 76.1(9) yes
C48B C47 C57 128(2) yes
C48A C47 C57 124(2) yes
C48A C47 C48B 107(2) yes
ZR1 C48A C47 74(1) yes
C47 C48A C48B 35(1) yes
C47 C48A C49A 123(2) yes
ZR1 C48A C48B 71(1) yes
ZR1 C48A C49A 74.4(9) yes
C49A C48A C48B 90(1) yes
ZR1 C49A C48A 71.7(9) yes
C48A C49A C50 119(1) yes
ZR1 C49A C50 75.0(8) yes
C47 C48B C48A 38(1) yes
ZR1 C48B C48A 64(1) yes
ZR1 C48B C47 69(2) yes
C48A C48B C49B 97(2) yes
C47 C48B C49B 132(3) yes
ZR1 C48B C49B 75(2) yes
ZR1 C49B C48B 74(2) yes
C48B C49B C50 122(3) yes
ZR1 C49B C50 72(2) yes
C49A C50 C49B 111(2) yes
ZR1 C50 C49B 81(2) yes
ZR1 C50 C49A 73.4(7) yes
C49B C50 C51 126(2) yes
C49A C50 C51 122(1) yes
ZR1 C50 C51 117.5(8) yes
C50 C51 C56 124(1) yes
C50 C51 C52 120(1) yes
C52 C51 C56 116(1) yes
C51 C52 C53 121(1) yes
C52 C53 C54 120(1) yes
C53 C54 C55 122(1) yes
C54 C55 C56 117(2) yes
C51 C56 C55 125(1) yes
C47 C57 C62 126(2) yes
C47 C57 C58 122(1) yes
C58 C57 C62 113(2) yes
C57 C58 C59 119(2) yes
C58 C59 C60 124(2) yes
C59 C60 C61 115(2) yes
C60 C61 C62 124(3) yes
C57 C62 C61 125(2) yes
C72 C71 C76 116(4) yes
C71 C72 C73 125(5) yes
C72 C73 C74 114(6) yes
C73 C74 C75 125(5) yes
C74 C75 C76 111(5) yes
C71 C76 C75 128(4) yes

loop_
_geom_bond_atom_site_label_1
_geom_bond_atom_site_label_2
_geom_bond_distance
_geom_bond_publ_flag
ZR1 O1 1.945(5) yes
ZR1 O2 2.309(8) yes
ZR1 O3 1.946(5) yes
ZR1 O4 2.348(8) yes
ZR1 C47 2.43(1) yes
ZR1 C48A 2.45(1) yes
ZR1 C49A 2.49(1) yes
ZR1 C48B 2.58(3) yes
ZR1 C49B 2.60(3) yes
ZR1 C50 2.51(1) yes
O1 C1 1.35(1) yes
O2 C13 1.41(1) yes
O2 C45 1.43(1) yes
O3 C20 1.35(1) yes
O4 C27 1.43(1) yes
O4 C46 1.46(1) yes
C1 C2 1.40(1) yes
C1 C6 1.42(1) yes
C2 C3 1.37(1) yes
C2 C28 1.52(1) yes
C3 C4 1.40(1) yes
C4 C5 1.38(1) yes
C4 C29 1.55(1) yes
C5 C6 1.38(1) yes
C6 C7 1.50(1) yes
C7 C8 1.52(1) yes
C8 C9 1.40(1) yes
C8 C13 1.39(1) yes
C9 C10 1.41(1) yes
C10 C11 1.38(1) yes
C10 C33 1.54(1) yes
C11 C12 1.38(1) yes
C12 C13 1.40(1) yes
C12 C14 1.53(1) yes
C14 C15 1.53(1) yes
C15 C16 1.39(1) yes
C15 C20 1.39(1) yes
C16 C17 1.39(1) yes
C17 C18 1.39(1) yes
C17 C37 1.56(1) yes
C18 C19 1.39(1) yes
C19 C20 1.40(1) yes
C19 C21 1.50(1) yes
C21 C22 1.52(1) yes
C22 C23 1.39(1) yes
C22 C27 1.39(1) yes
C23 C24 1.37(1) yes
C24 C25 1.40(1) yes
C24 C41 1.54(1) yes
C25 C26 1.38(1) yes
C26 C27 1.39(1) yes
C26 C28 1.52(1) yes
C29 C30A 1.50(2) yes
C29 C31A 1.54(3) yes
C29 C32A 1.67(3) yes
C29 C30B 1.72(4) yes
C29 C31B 1.56(3) yes
C29 C32B 1.31(5) yes
C30A C30B 1.09(5) yes
C30A C32B 1.24(5) yes
C31A C31B 0.63(4) yes
C32A C32B 1.38(4) yes
C33 C34A 1.59(3) yes
C33 C35A 1.63(4) yes
C33 C36A 1.50(2) yes
C33 C34B 1.53(3) yes
C33 C35B 1.41(4) yes
C33 C36B 1.63(4) yes
C34A C34B 0.99(5) yes
C34A C36B 2.01(3) yes
C35A C34B 1.72(6) yes
C35A C35B 1.12(4) yes
C36A C35B 1.53(4) yes
C36A C36B 1.32(5) yes
C37 C38A 1.56(2) yes
C37 C39A 1.48(2) yes
C37 C40A 1.57(3) yes
C37 C38B 1.50(4) yes
C37 C39B 1.61(3) yes
C37 C40B 1.55(4) yes
C38A C38B 1.31(4) yes
C38A C40B 1.86(4) yes
C39A C38B 1.47(4) yes
C39A C39B 1.22(5) yes
C40A C39B 1.81(4) yes
C40A C40B 0.98(4) yes
C41 C42A 1.65(3) yes
C41 C43A 1.58(3) yes
C41 C44A 1.55(3) yes
C41 C42B 1.66(5) yes
C41 C43B 1.61(3) yes
C41 C44B 1.56(3) yes
C42A C42B 1.51(5) yes
C42A C44B 0.82(5) yes
C43A C42B 1.39(4) yes
C43A C43B 1.30(5) yes
C44A C43B 1.71(5) yes
C47 C48A 1.25(2) yes
C47 C48B 1.17(3) yes
C47 C57 1.48(1) yes
C48A C49A 1.44(1) yes
C48A C48B 1.94(4) yes
C49A C50 1.36(2) yes
C48B C49B 1.38(3) yes
C49B C50 1.18(3) yes
C50 C51 1.50(1) yes
C51 C52 1.42(2) yes
C51 C56 1.35(1) yes
C52 C53 1.37(1) yes
C53 C54 1.38(2) yes
C54 C55 1.36(2) yes
C55 C56 1.42(1) yes
C57 C58 1.39(2) yes
C57 C62 1.30(3) yes
C58 C59 1.42(2) yes
C59 C60 1.33(4) yes
C60 C61 1.22(4) yes
C61 C62 1.40(2) yes
C71 C72 1.25(9) yes
C71 C76 1.31(5) yes
C72 C73 1.31(*) yes
C73 C74 1.28(6) yes
C74 C75 1.39(*) yes
C75 C76 1.24(7) yes
C77 C78 1.32(4) yes
